data_4344221
loop_
_publ_author_name
'Cotton, F.A.'
'Webb, T.R.'
'Frenz, B.A.'
'Pedersen, E.'

_publ_section_title
;
 Magnetic and electrochemical properties of transition metal complexes
 with multiple metal-to-metal bonds. III. Characterization of
 tetrapotassium and tripotassium tetrasulfatodimolybdates
;
_journal_name_full 'Inorganic Chemistry'
_journal_page_first 391
_journal_page_last 398
_journal_volume 14
_journal_year 1975
_chemical_formula_sum 'H7 K3 Mo2 O19.5 S4'
_chemical_name_systematic 'K3 (Mo2 (S O4)4) (H2 O)3.5'
_space_group_IT_number 15
_symmetry_space_group_name_Hall '-C 2yc'
_symmetry_space_group_name_H-M 'C 1 2/c 1'
_cell_angle_alpha 90
_cell_angle_beta 97.43
_cell_angle_gamma 90
_cell_formula_units_Z 8
_cell_length_a 30.654
_cell_length_b 9.528
_cell_length_c 12.727
_cell_volume 3685.981
_citation_journal_id_ASTM INOCAJ
_cod_data_source_file Cotton_INOCAJ_1975_1845.cif
_cod_data_source_block H7K3Mo2O19.5S4
_cod_original_cell_volume 3685.98
_cod_database_code 4344221

loop_
_symmetry_equiv_pos_as_xyz
x,y,z
-x,y,-z+1/2
-x,-y,-z
x,-y,z-1/2
x+1/2,y+1/2,z
-x+1/2,y+1/2,-z+1/2
-x+1/2,-y+1/2,-z
x+1/2,-y+1/2,z-1/2

loop_
_atom_site_label
_atom_site_type_symbol
_atom_site_fract_x
_atom_site_fract_y
_atom_site_fract_z
_atom_site_occupancy
_atom_site_U_iso_or_equiv
O16 O-2 -0.039 0.3827 0.6001 1 0.0
K1 K+1 0.21463 0.1757 -0.3601 1 0.0
O18 O-2 0 0.1798 0.25 1 0.0
K3 K+1 0.09767 0.4264 0.0889 1 0.0
O13 O-2 0.13 0.0892 0.5914 1 0.0
H1 H+1 0.172 0.176 0.222 1 0.0
S3 S+6 0.0985 -0.0052 0.5464 1 0.0
H4 H+1 0.151 0.361 0.45 1 0.0
O11 O-2 0.0638 -0.0249 0.6272 1 0.0
O1 O-2 0.2367 0.3476 -0.1747 1 0.0
S2 S+6 0.21434 -0.0082 -0.1041 1 0.0
O15 O-2 -0.0129 0.1488 0.6426 1 0.0
H5 H+1 0.126 0.279 0.491 1 0.0
O20 O-2 0.1265 0.3525 0.4667 1 0.0
K2 K+1 0.09849 0.181 -0.2097 1 0.0
O9 O-2 0.1711 0.2568 0.189 1 0.0
H3 H+1 0.019 0.216 0.25 1 0.0
H7 H+1 0.051 0.419 0.293 1 0.0
O19 O-2 0.0647 0.3791 0.2816 1 0.0
O10 O-2 0.0699 0.0677 0.4515 1 0.0
O12 O-2 0.1103 -0.1396 0.5137 1 0.0
O6 O-2 0.2015 0.0564 -0.0031 1 0.0
Mo1 Mo+2 0.22389 0.24931 0.04984 1 0.0
H6 H+1 0.087 0.353 0.339 1 0.0
O3 O-2 0.1613 0.3799 -0.2513 1 0.0
S4 S+6 -0.00355 0.2861 0.5878 1 0.0
Mo2 Mo+2 0.00281 0.04341 0.4227 1 0.0
H2 H+1 0.182 0.299 0.23 1 0.0
S1 S+6 0.1927 0.4134 -0.1607 1 0.0
O7 O-2 0.1816 0.0258 -0.1932 1 0.0
O8 O-2 0.2205 0.156 -0.0859 1 0.0
O17 O-2 0.0395 0.3357 0.6289 1 0.0
O5 O-2 0.2578 0.0602 -0.1202 1 0.0
O14 O-2 -0.0057 0.2483 0.4717 1 0.0
O2 O-2 0.1787 0.3461 -0.0619 1 0.0
O4 O-2 0.1991 0.5623 -0.1432 1 0.0
